data_4512217
loop_
_publ_author_name
'Bala, Sukhen'
'Bhattacharya, Sudeshna'
'Goswami, Arijit'
'Adhikary, Amit'
'Konar, Sanjit'
'Mondal, Raju'

_publ_section_title
;
 Designing Functional Metal--Organic Frameworks by Imparting a Hexanuclear
 Copper-Based Secondary Building Unit Specific Properties: Structural
 Correlation With Magnetic and Photocatalytic Activity
;
_journal_issue 12
_journal_name_full 'Crystal Growth &amp; Design'
_journal_page_first 6391
_journal_paper_doi 10.1021/cg501226v
_journal_volume 14
_journal_year 2014
_chemical_formula_sum 'C17 H20 Cu3 N7 O8'
_chemical_formula_weight 641.02
_chemical_name_systematic
; 
 ? 
;
_space_group_IT_number 148
_symmetry_cell_setting rhombohedral
_symmetry_space_group_name_Hall '-R 3'
_symmetry_space_group_name_H-M 'R -3 :H'
_atom_sites_solution_hydrogens geom
_atom_sites_solution_primary direct
_atom_sites_solution_secondary difmap
_audit_creation_method SHELXL-97
_cell_angle_alpha 90.00
_cell_angle_beta 90.00
_cell_angle_gamma 120.00
_cell_formula_units_Z 18
_cell_length_a 28.4090(8)
_cell_length_b 28.4090(8)
_cell_length_c 18.2259(11)
_cell_measurement_reflns_used 4781
_cell_measurement_temperature 120(2)
_cell_measurement_theta_max 31.12
_cell_measurement_theta_min 2.38
_cell_volume 12738.9(9)
_computing_cell_refinement 'Bruker APEX-2'
_computing_data_collection I>2\s(I)
_computing_data_reduction 'Bruker SHELXTL'
_computing_molecular_graphics 'Bruker SHELXTL'
_computing_publication_material 'Bruker SHELXTL'
_computing_structure_refinement 'SHELXL-97 (Sheldrick, 1997)'
_computing_structure_solution 'SHELXS-97 (Sheldrick, 1990)'
_diffrn_ambient_temperature 120(2)
_diffrn_detector_area_resol_mean 8
_diffrn_measured_fraction_theta_full 0.959
_diffrn_measured_fraction_theta_max 0.959
_diffrn_measurement_device_type 'Bruker APEX-2 CCD area detector'
_diffrn_measurement_method '/w scans'
_diffrn_radiation_monochromator graphite
_diffrn_radiation_source 'fine-focus sealed tube'
_diffrn_radiation_type MoK\a
_diffrn_radiation_wavelength 0.71073
_diffrn_reflns_av_R_equivalents 0.1058
_diffrn_reflns_av_sigmaI/netI 0.0934
_diffrn_reflns_limit_h_max 39
_diffrn_reflns_limit_h_min -37
_diffrn_reflns_limit_k_max 39
_diffrn_reflns_limit_k_min -38
_diffrn_reflns_limit_l_max 23
_diffrn_reflns_limit_l_min -25
_diffrn_reflns_number 52427
_diffrn_reflns_theta_full 29.58
_diffrn_reflns_theta_max 29.58
_diffrn_reflns_theta_min 1.43
_diffrn_standards_decay_% 0
_exptl_absorpt_coefficient_mu 2.281
_exptl_absorpt_correction_T_max 0.7459
_exptl_absorpt_correction_T_min 0.5782
_exptl_absorpt_correction_type multi-scan
_exptl_absorpt_process_details 'SADABS v.2.03 (Bruker, 2001), R(int)=0.1297 before correction'
_exptl_crystal_colour Red
_exptl_crystal_density_diffrn 1.504
_exptl_crystal_density_meas ?
_exptl_crystal_density_method 'not measured'
_exptl_crystal_description Rod
_exptl_crystal_F_000 5796
_exptl_crystal_size_max 0.32
_exptl_crystal_size_mid 0.26
_exptl_crystal_size_min 0.22
_refine_diff_density_max 1.169
_refine_diff_density_min -0.771
_refine_diff_density_rms 0.155
_refine_ls_extinction_method none
_refine_ls_goodness_of_fit_ref 1.113
_refine_ls_hydrogen_treatment constr
_refine_ls_matrix_type full
_refine_ls_number_parameters 301
_refine_ls_number_reflns 7638
_refine_ls_number_restraints 0
_refine_ls_restrained_S_all 1.113
_refine_ls_R_factor_all 0.1145
_refine_ls_R_factor_gt 0.0675
_refine_ls_shift/su_max 0.000
_refine_ls_shift/su_mean 0.000
_refine_ls_structure_factor_coef Fsqd
_refine_ls_weighting_details 'calc w=1/[\s^2^(Fo^2^)+(0.1000P)^2^+0.0000P] where P=(Fo^2^+2Fc^2^)/3'
_refine_ls_weighting_scheme calc
_refine_ls_wR_factor_gt 0.1813
_refine_ls_wR_factor_ref 0.2054
_reflns_number_gt 4379
_reflns_number_total 7638
_reflns_threshold_expression >2sigma(I)
_cod_data_source_file cg501226v_si_004.cif
_cod_data_source_block 13sb005_0m_sq_d
_cod_depositor_comments
;
The following automatic conversions were performed:

'_symmetry_cell_setting' value 'Rhombohedral' changed to
'rhombohedral' according to
/home/saulius/struct/COD-crude-data--automatic-downloads/rss-feeds/ACS/lib/dictionaries/cif_core.dic
dictionary named 'cif_core.dic' version 2.4.2 from 2011-04-26.

Automatic conversion script
Id: cif_fix_values 2827 2014-09-09 07:05:25Z andrius 

The following automatic conversions were performed:

'_exptl_crystal_density_meas' value 'not measured' was changed to '?'
- the value is perceived as not measured.

Automatic conversion script
Id: cif_fix_values 3008 2015-01-20 13:52:24Z robertas 

 Adding full bibliography for 4512216--4512218.cif.
;
_cod_original_sg_symbol_H-M R-3
_cod_database_code 4512217

loop_
_symmetry_equiv_pos_as_xyz
'x, y, z'
'-y, x-y, z'
'-x+y, -x, z'
'x+2/3, y+1/3, z+1/3'
'-y+2/3, x-y+1/3, z+1/3'
'-x+y+2/3, -x+1/3, z+1/3'
'x+1/3, y+2/3, z+2/3'
'-y+1/3, x-y+2/3, z+2/3'
'-x+y+1/3, -x+2/3, z+2/3'
'-x, -y, -z'
'y, -x+y, -z'
'x-y, x, -z'
'-x+2/3, -y+1/3, -z+1/3'
'y+2/3, -x+y+1/3, -z+1/3'
'x-y+2/3, x+1/3, -z+1/3'
'-x+1/3, -y+2/3, -z+2/3'
'y+1/3, -x+y+2/3, -z+2/3'
'x-y+1/3, x+2/3, -z+2/3'

loop_
_atom_site_label
_atom_site_type_symbol
_atom_site_fract_x
_atom_site_fract_y
_atom_site_fract_z
_atom_site_U_iso_or_equiv
_atom_site_adp_type
_atom_site_occupancy
_atom_site_symmetry_multiplicity
_atom_site_calc_flag
_atom_site_refinement_flags
Cu1 Cu 0.31018(2) 0.05366(2) 0.27256(3) 0.02957(18) Uani 1 1 d .
Cu2 Cu 0.233168(19) 0.10322(2) 0.20579(3) 0.03149(19) Uani 1 1 d .
Cu3 Cu 0.18955(2) -0.03254(2) 0.20306(4) 0.0452(2) Uani 1 1 d .
O2 O 0.36403(11) 0.04626(12) 0.15852(17) 0.0325(7) Uani 1 1 d .
O1 O 0.38676(11) 0.06728(11) 0.27534(17) 0.0290(6) Uani 1 1 d .
C6 C 0.39675(16) 0.06175(16) 0.2087(3) 0.0280(9) Uani 1 1 d .
O1WS O 0.23653(11) 0.04037(12) 0.24643(19) 0.0364(7) Uani 1 1 d .
N1B N 0.28062(13) -0.02331(14) 0.2851(2) 0.0306(8) Uani 1 1 d .
N1C N 0.30338(14) 0.15094(14) 0.2485(2) 0.0302(8) Uani 1 1 d .
N2C N 0.33602(14) 0.13070(14) 0.2701(2) 0.0293(8) Uani 1 1 d .
O1W O 0.25512(12) -0.02032(13) 0.10187(19) 0.0438(8) Uani 1 1 d .
N1A N 0.16914(14) 0.05207(14) 0.1502(2) 0.0387(9) Uani 1 1 d .
C3 C 0.45447(15) 0.07554(16) 0.1918(2) 0.0271(9) Uani 1 1 d .
N2A N 0.15500(15) -0.00072(14) 0.1429(2) 0.0375(9) Uani 1 1 d .
N2B N 0.22801(14) -0.06026(14) 0.2614(2) 0.0333(9) Uani 1 1 d .
C2 C 0.48898(17) 0.11860(17) 0.1466(3) 0.0332(10) Uani 1 1 d .
C3C C 0.38491(18) 0.17279(17) 0.2850(3) 0.0341(10) Uani 1 1 d .
H3CA H 0.4148 0.1701 0.2998 0.041 Uiso 1 1 calc R
C4 C 0.47306(17) 0.04125(19) 0.2169(3) 0.0375(11) Uani 1 1 d .
H4A H 0.4510 0.0116 0.2464 0.045 Uiso 1 1 calc R
C1C C 0.33243(17) 0.20471(17) 0.2524(2) 0.0301(9) Uani 1 1 d .
H1CA H 0.3196 0.2282 0.2413 0.036 Uiso 1 1 calc R
C3A C 0.1202(2) -0.0219(2) 0.0886(4) 0.0627(19) Uani 1 1 d .
H3AA H 0.1034 -0.0583 0.0749 0.075 Uiso 1 1 calc R
C2C C 0.38486(18) 0.22068(18) 0.2754(3) 0.0364(11) Uani 1 1 d .
H2CA H 0.4135 0.2559 0.2826 0.044 Uiso 1 1 calc R
C1B C 0.3003(2) -0.0516(2) 0.3179(3) 0.0441(12) Uani 1 1 d .
H1BA H 0.3350 -0.0368 0.3378 0.053 Uiso 1 1 calc R
C1A C 0.1426(2) 0.06378(19) 0.0990(4) 0.0560(16) Uani 1 1 d .
H1AA H 0.1443 0.0972 0.0939 0.067 Uiso 1 1 calc R
C2B C 0.2610(2) -0.1071(2) 0.3182(3) 0.0544(15) Uani 1 1 d .
H2BA H 0.2639 -0.1356 0.3386 0.065 Uiso 1 1 calc R
C3B C 0.2173(2) -0.1100(2) 0.2816(3) 0.0518(14) Uani 1 1 d .
H3BA H 0.1849 -0.1419 0.2723 0.062 Uiso 1 1 calc R
C2A C 0.1113(2) 0.01736(19) 0.0535(3) 0.0559(16) Uani 1 1 d .
H2AA H 0.0907 0.0139 0.0121 0.067 Uiso 1 1 calc R
O4W O 0.1348(3) -0.0304(3) 0.3245(3) 0.1136(19) Uiso 1 1 d .
O2W O 0.2907(6) 0.0616(6) 0.4194(8) 0.231(5) Uiso 1 1 d .
C1 C 0.54083(17) 0.12625(17) 0.1319(3) 0.0386(11) Uani 1 1 d .
H1A H 0.5645 0.1559 0.1035 0.046 Uiso 1 1 calc R
C5 C 0.52449(18) 0.05170(19) 0.1975(3) 0.0438(13) Uani 1 1 d .
H5A H 0.5360 0.0282 0.2143 0.053 Uiso 1 1 calc R
N1 N 0.55785(15) 0.09323(16) 0.1565(3) 0.0413(10) Uani 1 1 d .
C7 C 0.47547(17) 0.16041(18) 0.1157(3) 0.0354(10) Uani 1 1 d .
O3 O 0.44467(11) 0.16920(11) 0.15292(18) 0.0349(7) Uani 1 1 d .
O4 O 0.49596(19) 0.1815(2) 0.0539(3) 0.0781(15) Uani 1 1 d .
C2W C 0.2542(6) 0.0151(6) 0.4540(7) 0.154(4) Uiso 1 1 d .

loop_
_atom_site_aniso_label
_atom_site_aniso_U_11
_atom_site_aniso_U_22
_atom_site_aniso_U_33
_atom_site_aniso_U_23
_atom_site_aniso_U_13
_atom_site_aniso_U_12
Cu1 0.0224(3) 0.0248(3) 0.0421(4) -0.0030(2) -0.0087(2) 0.0123(2)
Cu2 0.0195(3) 0.0227(3) 0.0536(4) -0.0024(2) -0.0059(2) 0.0115(2)
Cu3 0.0217(3) 0.0199(3) 0.0856(5) 0.0088(3) -0.0183(3) 0.0040(2)
O2 0.0187(14) 0.0306(16) 0.0446(19) -0.0031(13) -0.0016(13) 0.0096(13)
O1 0.0287(15) 0.0277(15) 0.0321(17) -0.0070(12) -0.0055(12) 0.0150(13)
C6 0.0211(19) 0.022(2) 0.044(3) -0.0081(18) -0.0135(19) 0.0135(17)
O1WS 0.0237(15) 0.0284(16) 0.058(2) 0.0073(14) -0.0045(14) 0.0135(13)
N1B 0.0231(17) 0.0280(18) 0.037(2) 0.0042(15) -0.0075(15) 0.0098(15)
N1C 0.0278(18) 0.0243(17) 0.041(2) -0.0025(15) -0.0039(16) 0.0146(15)
N2C 0.0290(18) 0.0350(19) 0.032(2) -0.0072(15) -0.0076(15) 0.0222(16)
O1W 0.0241(16) 0.0392(18) 0.054(2) 0.0019(16) 0.0019(15) 0.0055(14)
N1A 0.0265(19) 0.0220(18) 0.066(3) 0.0024(18) -0.0123(18) 0.0113(16)
C3 0.0193(19) 0.023(2) 0.040(2) -0.0105(17) -0.0080(17) 0.0114(16)
N2A 0.0298(19) 0.0214(18) 0.057(3) 0.0038(17) -0.0146(18) 0.0096(16)
N2B 0.0213(17) 0.0250(18) 0.045(2) 0.0114(16) -0.0023(15) 0.0054(15)
C2 0.023(2) 0.027(2) 0.050(3) -0.008(2) -0.0079(19) 0.0130(18)
C3C 0.031(2) 0.027(2) 0.043(3) -0.0094(19) -0.018(2) 0.0140(19)
C4 0.022(2) 0.036(2) 0.056(3) -0.014(2) -0.014(2) 0.0154(19)
C1C 0.033(2) 0.029(2) 0.032(2) -0.0103(18) -0.0077(18) 0.0179(19)
C3A 0.044(3) 0.022(2) 0.116(5) -0.012(3) -0.040(3) 0.012(2)
C2C 0.030(2) 0.023(2) 0.056(3) -0.005(2) -0.010(2) 0.0127(18)
C1B 0.053(3) 0.039(3) 0.042(3) -0.003(2) -0.019(2) 0.024(2)
C1A 0.046(3) 0.023(2) 0.094(5) -0.005(3) -0.039(3) 0.014(2)
C2B 0.064(4) 0.032(3) 0.059(4) 0.017(2) -0.018(3) 0.018(3)
C3B 0.038(3) 0.038(3) 0.064(4) 0.019(3) -0.008(3) 0.007(2)
C2A 0.047(3) 0.023(2) 0.091(4) 0.000(3) -0.038(3) 0.012(2)
C1 0.021(2) 0.024(2) 0.069(3) -0.006(2) 0.005(2) 0.0098(18)
C5 0.029(2) 0.032(2) 0.077(4) -0.016(2) -0.016(2) 0.020(2)
N1 0.0243(19) 0.031(2) 0.072(3) -0.022(2) -0.0115(19) 0.0166(17)
C7 0.023(2) 0.026(2) 0.055(3) 0.007(2) -0.003(2) 0.0106(18)
O3 0.0192(14) 0.0236(15) 0.061(2) -0.0031(14) -0.0093(14) 0.0101(12)
O4 0.071(3) 0.080(3) 0.104(4) 0.039(3) 0.038(3) 0.053(3)

loop_
_atom_type_symbol
_atom_type_description
_atom_type_scat_dispersion_real
_atom_type_scat_dispersion_imag
_atom_type_scat_source
C C 0.0033 0.0016 'International Tables Vol C Tables 4.2.6.8 and 6.1.1.4'
H H 0.0000 0.0000 'International Tables Vol C Tables 4.2.6.8 and 6.1.1.4'
N N 0.0061 0.0033 'International Tables Vol C Tables 4.2.6.8 and 6.1.1.4'
O O 0.0106 0.0060 'International Tables Vol C Tables 4.2.6.8 and 6.1.1.4'
Cu Cu 0.3201 1.2651 'International Tables Vol C Tables 4.2.6.8 and 6.1.1.4'

loop_
_geom_angle_atom_site_label_1
_geom_angle_atom_site_label_2
_geom_angle_atom_site_label_3
_geom_angle
_geom_angle_site_symmetry_1
_geom_angle_site_symmetry_3
N1B Cu1 N2C 173.66(16) . .
N1B Cu1 O1WS 89.59(13) . .
N2C Cu1 O1WS 88.69(13) . .
N1B Cu1 O1 91.79(13) . .
N2C Cu1 O1 91.20(13) . .
O1WS Cu1 O1 167.58(14) . .
N1C Cu2 N1A 170.12(17) . .
N1C Cu2 O3 92.39(13) . 13
N1A Cu2 O3 91.88(13) . 13
N1C Cu2 O1WS 89.06(14) . .
N1A Cu2 O1WS 88.28(13) . .
O3 Cu2 O1WS 170.04(14) 13 .
N2B Cu3 N2A 176.57(15) . .
N2B Cu3 O1WS 89.10(14) . .
N2A Cu3 O1WS 88.42(14) . .
N2B Cu3 N1 91.12(15) . 15_445
N2A Cu3 N1 91.81(15) . 15_445
O1WS Cu3 N1 167.90(18) . 15_445
C6 O1 Cu1 103.8(2) . .
O2 C6 O1 125.7(4) . .
O2 C6 C3 118.1(4) . .
O1 C6 C3 116.2(3) . .
Cu2 O1WS Cu3 118.83(16) . .
Cu2 O1WS Cu1 116.05(14) . .
Cu3 O1WS Cu1 112.86(14) . .
C1B N1B N2B 107.5(3) . .
C1B N1B Cu1 131.6(3) . .
N2B N1B Cu1 120.8(3) . .
C1C N1C N2C 107.8(3) . .
C1C N1C Cu2 131.3(3) . .
N2C N1C Cu2 120.0(3) . .
C3C N2C N1C 107.6(3) . .
C3C N2C Cu1 130.4(3) . .
N1C N2C Cu1 121.9(3) . .
C1A N1A N2A 108.3(4) . .
C1A N1A Cu2 127.4(3) . .
N2A N1A Cu2 121.8(3) . .
C2 C3 C4 117.4(4) . .
C2 C3 C6 122.9(4) . .
C4 C3 C6 119.4(4) . .
C3A N2A N1A 108.7(4) . .
C3A N2A Cu3 130.1(3) . .
N1A N2A Cu3 121.0(3) . .
C3B N2B N1B 107.5(4) . .
C3B N2B Cu3 134.3(3) . .
N1B N2B Cu3 118.0(2) . .
C3 C2 C1 118.2(4) . .
C3 C2 C7 124.2(4) . .
C1 C2 C7 117.5(4) . .
N2C C3C C2C 110.3(4) . .
N2C C3C H3CA 124.9 . .
C2C C3C H3CA 124.9 . .
C5 C4 C3 119.6(5) . .
C5 C4 H4A 120.2 . .
C3 C4 H4A 120.2 . .
N1C C1C C2C 109.9(4) . .
N1C C1C H1CA 125.0 . .
C2C C1C H1CA 125.0 . .
N2A C3A C2A 111.7(4) . .
N2A C3A H3AA 124.1 . .
C2A C3A H3AA 124.1 . .
C3C C2C C1C 104.3(4) . .
C3C C2C H2CA 127.8 . .
C1C C2C H2CA 127.8 . .
N1B C1B C2B 110.0(4) . .
N1B C1B H1BA 125.0 . .
C2B C1B H1BA 125.0 . .
N1A C1A C2A 110.0(4) . .
N1A C1A H1AA 125.0 . .
C2A C1A H1AA 125.0 . .
C3B C2B C1B 104.5(4) . .
C3B C2B H2BA 127.7 . .
C1B C2B H2BA 127.7 . .
N2B C3B C2B 110.5(4) . .
N2B C3B H3BA 124.8 . .
C2B C3B H3BA 124.8 . .
C3A C2A C1A 101.0(4) . .
C3A C2A H2AA 129.5 . .
C1A C2A H2AA 129.5 . .
N1 C1 C2 123.4(4) . .
N1 C1 H1A 118.3 . .
C2 C1 H1A 118.3 . .
N1 C5 C4 123.2(4) . .
N1 C5 H5A 118.4 . .
C4 C5 H5A 118.4 . .
C5 N1 C1 118.1(4) . .
C5 N1 Cu3 124.2(3) . 14
C1 N1 Cu3 117.7(3) . 14
O3 C7 O4 126.8(4) . .
O3 C7 C2 115.8(4) . .
O4 C7 C2 117.3(4) . .
C7 O3 Cu2 119.6(3) . 13

loop_
_geom_bond_atom_site_label_1
_geom_bond_atom_site_label_2
_geom_bond_distance
_geom_bond_site_symmetry_2
Cu1 N1B 1.924(3) .
Cu1 N2C 1.930(3) .
Cu1 O1WS 1.989(3) .
Cu1 O1 2.011(3) .
Cu2 N1C 1.929(4) .
Cu2 N1A 1.950(4) .
Cu2 O3 1.965(3) 13
Cu2 O1WS 1.979(3) .
Cu3 N2B 1.950(4) .
Cu3 N2A 1.968(4) .
Cu3 O1WS 1.983(3) .
Cu3 N1 2.019(4) 15_445
O2 C6 1.219(5) .
O1 C6 1.274(5) .
C6 C3 1.515(5) .
N1B C1B 1.328(6) .
N1B N2B 1.398(5) .
N1C C1C 1.326(5) .
N1C N2C 1.371(5) .
N2C C3C 1.331(5) .
N1A C1A 1.342(6) .
N1A N2A 1.352(5) .
C3 C2 1.391(6) .
C3 C4 1.397(6) .
N2A C3A 1.313(7) .
N2B C3B 1.340(6) .
C2 C1 1.403(6) .
C2 C7 1.527(6) .
C3C C2C 1.372(6) .
C3C H3CA 0.9300 .
C4 C5 1.383(6) .
C4 H4A 0.9300 .
C1C C2C 1.387(6) .
C1C H1CA 0.9300 .
C3A C2A 1.413(7) .
C3A H3AA 0.9300 .
C2C H2CA 0.9300 .
C1B C2B 1.406(7) .
C1B H1BA 0.9300 .
C1A C2A 1.430(7) .
C1A H1AA 0.9300 .
C2B C3B 1.375(7) .
C2B H2BA 0.9300 .
C3B H3BA 0.9300 .
C2A H2AA 0.9300 .
O2W C2W 1.360(16) .
C1 N1 1.330(6) .
C1 H1A 0.9300 .
C5 N1 1.315(7) .
C5 H5A 0.9300 .
N1 Cu3 2.019(4) 14
C7 O3 1.228(6) .
C7 O4 1.272(7) .
O3 Cu2 1.965(3) 13
